data_1544037
loop_
_publ_author_name
'Curran, Hannah'
'Zhang, Chenyao'
'Piro, Nicholas A.'
'Kassel, W. Scott'
'Giuliano, Robert M.'

_publ_section_title
;
 Allyl
 3,4,6-tri-<i>O</i>-acetyl-2-deoxy-2-phthalimido-\b-<small>D</small>-glucopyranoside
;
_journal_coeditor_code LH4012
_journal_issue 8
_journal_name_full IUCrData
_journal_page_first x161363
_journal_paper_doi 10.1107/S2414314616013638
_journal_volume 1
_journal_year 2016
_chemical_formula_iupac 'C23 H25 N O10'
_chemical_formula_moiety 'C23 H25 N O10'
_chemical_formula_sum 'C23 H25 N O10'
_chemical_formula_weight 475.44
_chemical_name_systematic
;
Allyl
3,4,6-tri-<i>O</i>-acetyl-2-deoxy-2-phthalimido-\b-<i>D</i>-glucopyranoside
;
_space_group_crystal_system orthorhombic
_space_group_IT_number 19
_space_group_name_Hall 'P 2ac 2ab'
_space_group_name_H-M_alt 'P 21 21 21'
_symmetry_space_group_name_Hall 'P 2ac 2ab'
_symmetry_space_group_name_H-M 'P 21 21 21'
_atom_sites_solution_hydrogens geom
_atom_sites_solution_primary direct
_audit_creation_method
;
Olex2 1.2
(compiled 2015.01.26 svn.r3150 for OlexSys, GUI svn.r4998)
;
_cell_angle_alpha 90
_cell_angle_beta 90
_cell_angle_gamma 90
_cell_formula_units_Z 4
_cell_length_a 5.68730(10)
_cell_length_b 13.8090(3)
_cell_length_c 29.7776(6)
_cell_measurement_reflns_used 7270
_cell_measurement_temperature 100
_cell_measurement_theta_max 23.435
_cell_measurement_theta_min 2.527
_cell_volume 2338.61(8)
_computing_cell_refinement
;
SAINT (Bruker, 2013)
;
_computing_data_collection
;
APEX2 (Bruker, 2013)
;
_computing_data_reduction
;
SAINT (Bruker, 2013)
;
_computing_molecular_graphics
;
<i>OLEX2</i> (Dolomanov <i>et al.</i>,  2009)
;
_computing_publication_material
;
<i>OLEX2</i> (Dolomanov <i>et al.</i>,  2009)
;
_computing_structure_refinement
;
SHELXL2014 (Sheldrick, 2015b)
;
_computing_structure_solution
;
SHELXT (Sheldrick, 2015a)
;
_diffrn_ambient_temperature 100.
_diffrn_detector_area_resol_mean 8
_diffrn_measured_fraction_theta_full 1.000
_diffrn_measured_fraction_theta_max 1.000
_diffrn_measurement_device_type 'Bruker APEXII CCD'
_diffrn_measurement_method '\w and \f scans'
_diffrn_radiation_monochromator graphite
_diffrn_radiation_type MoK\a
_diffrn_radiation_wavelength 0.71073
_diffrn_reflns_av_R_equivalents 0.0616
_diffrn_reflns_limit_h_max 7
_diffrn_reflns_limit_h_min -7
_diffrn_reflns_limit_k_max 17
_diffrn_reflns_limit_k_min -17
_diffrn_reflns_limit_l_max 38
_diffrn_reflns_limit_l_min -38
_diffrn_reflns_number 46038
_diffrn_reflns_theta_full 26.000
_diffrn_reflns_theta_max 27.485
_diffrn_reflns_theta_min 1.626
_exptl_absorpt_coefficient_mu 0.107
_exptl_absorpt_correction_T_max 0.7461
_exptl_absorpt_correction_T_min 0.6914
_exptl_absorpt_correction_type multi-scan
_exptl_absorpt_process_details
;
(SADABS; Bruker, 2014)
;
_exptl_crystal_colour colourless
_exptl_crystal_density_diffrn 1.350
_exptl_crystal_description block
_exptl_crystal_F_000 1000
_exptl_crystal_size_max 0.15
_exptl_crystal_size_mid 0.15
_exptl_crystal_size_min 0.10
_refine_diff_density_max 0.197
_refine_diff_density_min -0.180
_refine_ls_abs_structure_details
;
Flack <i>x</i> determined using 1685 quotients
[(<i>I</i>^+^)-(<i>I</i>^-^)]/[(<i>I</i>^+^)+(<i>I</i>^-^)]
(Parsons <i>et al.</i>,  2013)
;
_refine_ls_abs_structure_Flack -0.6(4)
_refine_ls_extinction_method none
_refine_ls_goodness_of_fit_ref 1.025
_refine_ls_hydrogen_treatment constr
_refine_ls_matrix_type full
_refine_ls_number_parameters 310
_refine_ls_number_reflns 5380
_refine_ls_number_restraints 41
_refine_ls_restrained_S_all 1.022
_refine_ls_R_factor_all 0.0505
_refine_ls_R_factor_gt 0.0355
_refine_ls_shift/su_max 0.001
_refine_ls_shift/su_mean 0.000
_refine_ls_structure_factor_coef Fsqd
_refine_ls_weighting_details 'w=1/[\s^2^(Fo^2^)+(0.0288P)^2^+0.5249P] where P=(Fo^2^+2Fc^2^)/3'
_refine_ls_weighting_scheme calc
_refine_ls_wR_factor_gt 0.0703
_refine_ls_wR_factor_ref 0.0770
_reflns_number_gt 4500
_reflns_number_total 5380
_reflns_threshold_expression 'I > 2\s(I)'
_cod_data_source_file lh4012sup1.cif
_cod_data_source_block I
_cod_database_code 1544037
_shelx_space_group_comment
;
The symmetry employed for this shelxl refinement is uniquely defined
by the following loop, which should always be used as a source of
symmetry information in preference to the above space-group names.
They are only intended as comments.
;
_shelx_estimated_absorpt_t_min 0.984
_shelx_estimated_absorpt_t_max 0.989

loop_
_space_group_symop_operation_xyz
'x, y, z'
'-x+1/2, -y, z+1/2'
'-x, y+1/2, -z+1/2'
'x+1/2, -y+1/2, -z'

loop_
_atom_site_type_symbol
_atom_site_label
_atom_site_fract_x
_atom_site_fract_y
_atom_site_fract_z
_atom_site_U_iso_or_equiv
_atom_site_adp_type
_atom_site_calc_flag
_atom_site_occupancy
O O3 0.2553(3) 0.46285(10) 0.67489(5) 0.0204(3) Uani d 1
O O5 0.5381(3) 0.12299(11) 0.65519(5) 0.0242(4) Uani d 1
O O4 0.5249(3) 0.31082(11) 0.71755(5) 0.0222(3) Uani d 1
O O1 0.6786(3) 0.28757(10) 0.59977(5) 0.0231(4) Uani d 1
O O10 0.8145(3) 0.59507(11) 0.62906(5) 0.0257(4) Uani d 1
O O9 0.1351(3) 0.53828(12) 0.55059(5) 0.0266(4) Uani d 1
O O2 0.6391(3) 0.38688(11) 0.53945(5) 0.0277(4) Uani d 1
O O6 0.7384(3) -0.01621(11) 0.66104(6) 0.0316(4) Uani d 1
O O8 0.4357(3) 0.54328(14) 0.73116(6) 0.0336(4) Uani d 1
O O7 0.1550(3) 0.25372(14) 0.72336(6) 0.0379(5) Uani d 1
N N1 0.4727(3) 0.54214(13) 0.59438(6) 0.0193(4) Uani d 1
C C19 0.6429(4) 0.61102(16) 0.60621(7) 0.0211(5) Uani d 1
C C16 0.2979(4) 0.58224(16) 0.56677(7) 0.0206(5) Uani d 1
C C2 0.4748(4) 0.44030(15) 0.60714(7) 0.0201(5) Uani d 1
H H2 0.3260 0.4107 0.5956 0.024 Uiso calc 1
C C10 0.2579(4) 0.51553(16) 0.71358(7) 0.0225(5) Uani d 1
C C1 0.6795(4) 0.38592(16) 0.58531(7) 0.0226(5) Uani d 1
H H1 0.8328 0.4177 0.5926 0.027 Uiso calc 1
C C14 0.5528(4) 0.02604(16) 0.65995(8) 0.0229(5) Uani d 1
C C3 0.4764(4) 0.42761(15) 0.65811(7) 0.0193(4) Uani d 1
H H3 0.6093 0.4650 0.6717 0.023 Uiso calc 1
C C4 0.4985(4) 0.32114(15) 0.66975(7) 0.0196(5) Uani d 1
H H4 0.3549 0.2856 0.6595 0.023 Uiso calc 1
C C17 0.3591(4) 0.68644(16) 0.56204(7) 0.0215(5) Uani d 1
C C18 0.5673(4) 0.70329(16) 0.58524(7) 0.0211(5) Uani d 1
C C23 0.6683(4) 0.79430(16) 0.58652(8) 0.0255(5) Uani d 1
H H23 0.8093 0.8060 0.6027 0.031 Uiso calc 1
C C5 0.7146(4) 0.27908(16) 0.64710(7) 0.0219(5) Uani d 1
H H5 0.8556 0.3181 0.6558 0.026 Uiso calc 1
C C12 0.3393(5) 0.27364(16) 0.74066(8) 0.0254(5) Uani d 1
C C6 0.7580(4) 0.17480(16) 0.65837(8) 0.0255(5) Uani d 1
H H6A 0.8739 0.1468 0.6372 0.031 Uiso calc 1
H H6B 0.8220 0.1693 0.6892 0.031 Uiso calc 1
C C21 0.3465(5) 0.85174(17) 0.54017(8) 0.0293(6) Uani d 1
H H21 0.2724 0.9038 0.5248 0.035 Uiso calc 1
C C20 0.2442(5) 0.76010(16) 0.53936(8) 0.0256(5) Uani d 1
H H20 0.1010 0.7486 0.5238 0.031 Uiso calc 1
C C22 0.5556(5) 0.86812(17) 0.56314(8) 0.0294(6) Uani d 1
H H22 0.6229 0.9311 0.5629 0.035 Uiso calc 1
C C15 0.3171(4) -0.01948(18) 0.66364(9) 0.0296(6) Uani d 1
H H15A 0.3025 -0.0514 0.6929 0.044 Uiso calc 1
H H15B 0.2979 -0.0675 0.6397 0.044 Uiso calc 1
H H15C 0.1955 0.0304 0.6608 0.044 Uiso calc 1
C C13 0.3950(5) 0.26533(18) 0.78949(8) 0.0341(6) Uani d 1
H H13A 0.5642 0.2548 0.7933 0.051 Uiso calc 1
H H13B 0.3085 0.2106 0.8023 0.051 Uiso calc 1
H H13C 0.3488 0.3251 0.8049 0.051 Uiso calc 1
C C11 0.0143(4) 0.53125(19) 0.72999(8) 0.0306(6) Uani d 1
H H11A -0.0798 0.5614 0.7062 0.046 Uiso calc 1
H H11B 0.0175 0.5738 0.7563 0.046 Uiso calc 1
H H11C -0.0557 0.4689 0.7383 0.046 Uiso calc 1
C C7 0.8274(5) 0.34770(18) 0.51328(8) 0.0360(6) Uani d 1
H H7A 0.8399 0.2771 0.5185 0.043 Uiso calc 1
H H7B 0.9780 0.3782 0.5222 0.043 Uiso calc 1
C C8 0.7798(7) 0.3669(2) 0.46500(9) 0.0510(9) Uani d 1
H H8 0.8901 0.3435 0.4436 0.061 Uiso calc 1
C C9 0.5962(8) 0.4141(2) 0.44989(10) 0.0618(11) Uani d 1
H H9A 0.4824 0.4386 0.4703 0.074 Uiso calc 1
H H9B 0.5768 0.4238 0.4185 0.074 Uiso calc 1

loop_
_atom_site_aniso_label
_atom_site_aniso_U_11
_atom_site_aniso_U_22
_atom_site_aniso_U_33
_atom_site_aniso_U_12
_atom_site_aniso_U_13
_atom_site_aniso_U_23
O3 0.0195(8) 0.0234(8) 0.0184(8) 0.0030(7) -0.0004(6) -0.0015(6)
O5 0.0216(8) 0.0208(8) 0.0301(9) 0.0019(7) -0.0020(7) 0.0024(7)
O4 0.0251(8) 0.0240(8) 0.0177(8) -0.0017(7) -0.0025(7) 0.0030(6)
O1 0.0285(9) 0.0194(8) 0.0213(8) 0.0015(7) 0.0013(7) -0.0001(6)
O10 0.0230(9) 0.0290(9) 0.0251(8) 0.0002(7) -0.0034(7) 0.0008(7)
O9 0.0262(9) 0.0274(9) 0.0263(8) -0.0031(7) -0.0053(7) 0.0024(7)
O2 0.0382(10) 0.0272(9) 0.0176(8) 0.0039(8) 0.0042(7) -0.0010(7)
O6 0.0239(9) 0.0223(9) 0.0487(11) 0.0042(7) -0.0016(9) -0.0004(8)
O8 0.0266(9) 0.0419(10) 0.0323(9) -0.0017(8) -0.0005(8) -0.0138(8)
O7 0.0304(10) 0.0493(11) 0.0340(10) -0.0106(9) -0.0002(9) 0.0106(9)
N1 0.0216(9) 0.0179(9) 0.0183(9) 0.0003(8) -0.0003(8) 0.0018(7)
C19 0.0223(12) 0.0236(12) 0.0173(11) -0.0004(9) 0.0054(10) -0.0015(9)
C16 0.0225(12) 0.0232(11) 0.0160(10) 0.0015(10) 0.0017(9) 0.0001(9)
C2 0.0217(11) 0.0195(11) 0.0192(10) -0.0003(9) -0.0005(9) 0.0012(9)
C10 0.0278(12) 0.0215(12) 0.0181(11) 0.0032(10) -0.0014(10) 0.0005(9)
C1 0.0277(12) 0.0208(11) 0.0194(11) 0.0013(9) 0.0012(10) 0.0009(9)
C14 0.0258(12) 0.0225(12) 0.0205(11) 0.0018(10) -0.0010(10) 0.0001(9)
C3 0.0180(10) 0.0204(11) 0.0194(10) 0.0020(9) -0.0006(9) -0.0004(9)
C4 0.0226(11) 0.0201(11) 0.0161(10) 0.0001(9) -0.0033(9) 0.0017(8)
C17 0.0245(11) 0.0220(11) 0.0179(11) 0.0004(10) 0.0033(10) 0.0003(9)
C18 0.0243(11) 0.0223(11) 0.0167(10) -0.0003(9) 0.0033(9) -0.0009(9)
C23 0.0299(12) 0.0255(12) 0.0210(11) -0.0033(10) 0.0030(10) -0.0033(9)
C5 0.0225(12) 0.0215(11) 0.0218(11) 0.0012(9) -0.0021(9) 0.0020(9)
C12 0.0318(13) 0.0185(11) 0.0259(12) -0.0013(10) 0.0023(11) 0.0021(9)
C6 0.0209(11) 0.0230(11) 0.0325(13) 0.0001(10) -0.0034(11) 0.0007(10)
C21 0.0404(14) 0.0217(12) 0.0259(12) 0.0065(11) 0.0041(12) 0.0019(10)
C20 0.0294(12) 0.0260(12) 0.0213(11) 0.0056(11) 0.0017(10) 0.0013(10)
C22 0.0428(15) 0.0207(12) 0.0249(12) -0.0051(11) 0.0078(11) -0.0021(10)
C15 0.0247(13) 0.0280(13) 0.0360(14) 0.0009(10) 0.0024(11) 0.0018(11)
C13 0.0537(17) 0.0261(13) 0.0226(12) -0.0088(12) 0.0006(12) 0.0017(10)
C11 0.0274(13) 0.0401(15) 0.0243(12) 0.0056(12) -0.0004(10) -0.0077(11)
C7 0.0480(16) 0.0289(14) 0.0310(14) -0.0037(12) 0.0175(13) -0.0068(11)
C8 0.093(3) 0.0335(15) 0.0264(15) -0.0289(17) 0.0232(17) -0.0101(12)
C9 0.110(3) 0.051(2) 0.0239(15) -0.036(2) -0.0117(17) 0.0047(14)

loop_
_atom_type_symbol
_atom_type_description
_atom_type_scat_dispersion_real
_atom_type_scat_dispersion_imag
_atom_type_scat_source
C C 0.0033 0.0016 'International Tables Vol C Tables 4.2.6.8 and 6.1.1.4'
H H 0.0000 0.0000 'International Tables Vol C Tables 4.2.6.8 and 6.1.1.4'
N N 0.0061 0.0033 'International Tables Vol C Tables 4.2.6.8 and 6.1.1.4'
O O 0.0106 0.0060 'International Tables Vol C Tables 4.2.6.8 and 6.1.1.4'

loop_
_geom_angle_atom_site_label_1
_geom_angle_atom_site_label_2
_geom_angle_atom_site_label_3
_geom_angle
C10 O3 C3 117.72(17)
C14 O5 C6 115.53(17)
C12 O4 C4 117.20(17)
C1 O1 C5 112.05(16)
C1 O2 C7 114.16(19)
C19 N1 C16 111.62(17)
C19 N1 C2 125.71(18)
C16 N1 C2 122.64(18)
O10 C19 N1 125.1(2)
O10 C19 C18 128.8(2)
N1 C19 C18 106.08(19)
O9 C16 N1 125.3(2)
O9 C16 C17 128.9(2)
N1 C16 C17 105.75(18)
N1 C2 H2 107.3
N1 C2 C1 111.67(18)
N1 C2 C3 111.70(17)
C1 C2 H2 107.3
C3 C2 H2 107.3
C3 C2 C1 111.17(18)
O3 C10 C11 110.26(19)
O8 C10 O3 123.2(2)
O8 C10 C11 126.5(2)
O1 C1 C2 109.66(17)
O1 C1 H1 110.8
O2 C1 O1 107.83(17)
O2 C1 C2 106.73(18)
O2 C1 H1 110.8
C2 C1 H1 110.8
O5 C14 C15 111.83(19)
O6 C14 O5 122.5(2)
O6 C14 C15 125.7(2)
O3 C3 C2 107.53(17)
O3 C3 H3 110.2
O3 C3 C4 108.74(18)
C2 C3 H3 110.2
C4 C3 C2 109.80(17)
C4 C3 H3 110.2
O4 C4 C3 109.33(17)
O4 C4 H4 109.8
O4 C4 C5 108.51(17)
C3 C4 H4 109.8
C3 C4 C5 109.68(18)
C5 C4 H4 109.8
C18 C17 C16 108.31(19)
C20 C17 C16 130.3(2)
C20 C17 C18 121.4(2)
C17 C18 C19 108.20(19)
C23 C18 C19 130.5(2)
C23 C18 C17 121.3(2)
C18 C23 H23 121.3
C18 C23 C22 117.4(2)
C22 C23 H23 121.3
O1 C5 C4 106.90(17)
O1 C5 H5 109.1
O1 C5 C6 108.86(18)
C4 C5 H5 109.1
C6 C5 C4 113.65(19)
C6 C5 H5 109.1
O4 C12 C13 110.9(2)
O7 C12 O4 123.2(2)
O7 C12 C13 125.9(2)
O5 C6 C5 108.59(18)
O5 C6 H6A 110.0
O5 C6 H6B 110.0
C5 C6 H6A 110.0
C5 C6 H6B 110.0
H6A C6 H6B 108.4
C20 C21 H21 119.5
C22 C21 H21 119.5
C22 C21 C20 120.9(2)
C17 C20 C21 117.5(2)
C17 C20 H20 121.2
C21 C20 H20 121.2
C23 C22 H22 119.3
C21 C22 C23 121.4(2)
C21 C22 H22 119.3
C14 C15 H15A 109.5
C14 C15 H15B 109.5
C14 C15 H15C 109.5
H15A C15 H15B 109.5
H15A C15 H15C 109.5
H15B C15 H15C 109.5
C12 C13 H13A 109.5
C12 C13 H13B 109.5
C12 C13 H13C 109.5
H13A C13 H13B 109.5
H13A C13 H13C 109.5
H13B C13 H13C 109.5
C10 C11 H11A 109.5
C10 C11 H11B 109.5
C10 C11 H11C 109.5
H11A C11 H11B 109.5
H11A C11 H11C 109.5
H11B C11 H11C 109.5
O2 C7 H7A 109.9
O2 C7 H7B 109.9
O2 C7 C8 108.8(3)
H7A C7 H7B 108.3
C8 C7 H7A 109.9
C8 C7 H7B 109.9
C7 C8 H8 117.8
C9 C8 C7 124.5(3)
C9 C8 H8 117.8
C8 C9 H9A 120.0
C8 C9 H9B 120.0
H9A C9 H9B 120.0

loop_
_geom_bond_atom_site_label_1
_geom_bond_atom_site_label_2
_geom_bond_distance
O3 C10 1.362(3)
O3 C3 1.438(3)
O5 C14 1.349(3)
O5 C6 1.444(3)
O4 C4 1.438(2)
O4 C12 1.360(3)
O1 C1 1.425(3)
O1 C5 1.429(3)
O10 C19 1.210(3)
O9 C16 1.208(3)
O2 C1 1.385(3)
O2 C7 1.431(3)
O6 C14 1.206(3)
O8 C10 1.201(3)
O7 C12 1.200(3)
N1 C19 1.402(3)
N1 C16 1.404(3)
N1 C2 1.457(3)
C19 C18 1.483(3)
C16 C17 1.487(3)
C2 H2 1.0000
C2 C1 1.530(3)
C2 C3 1.528(3)
C10 C11 1.485(3)
C1 H1 1.0000
C14 C15 1.484(3)
C3 H3 1.0000
C3 C4 1.516(3)
C4 H4 1.0000
C4 C5 1.518(3)
C17 C18 1.391(3)
C17 C20 1.385(3)
C18 C23 1.382(3)
C23 H23 0.9500
C23 C22 1.391(3)
C5 H5 1.0000
C5 C6 1.499(3)
C12 C13 1.493(3)
C6 H6A 0.9900
C6 H6B 0.9900
C21 H21 0.9500
C21 C20 1.393(3)
C21 C22 1.390(4)
C20 H20 0.9500
C22 H22 0.9500
C15 H15A 0.9800
C15 H15B 0.9800
C15 H15C 0.9800
C13 H13A 0.9800
C13 H13B 0.9800
C13 H13C 0.9800
C11 H11A 0.9800
C11 H11B 0.9800
C11 H11C 0.9800
C7 H7A 0.9900
C7 H7B 0.9900
C7 C8 1.487(4)
C8 H8 0.9500
C8 C9 1.310(5)
C9 H9A 0.9500
C9 H9B 0.9500

loop_
_geom_torsion_atom_site_label_1
_geom_torsion_atom_site_label_2
_geom_torsion_atom_site_label_3
_geom_torsion_atom_site_label_4
_geom_torsion
O3 C3 C4 O4 -68.6(2)
O3 C3 C4 C5 172.50(16)
O4 C4 C5 O1 178.04(16)
O4 C4 C5 C6 57.9(2)
O1 C5 C6 O5 -73.7(2)
O10 C19 C18 C17 179.9(2)
O10 C19 C18 C23 -0.9(4)
O9 C16 C17 C18 -177.5(2)
O9 C16 C17 C20 2.1(4)
O2 C7 C8 C9 1.3(4)
N1 C19 C18 C17 -0.1(2)
N1 C19 C18 C23 179.1(2)
N1 C16 C17 C18 1.9(2)
N1 C16 C17 C20 -178.4(2)
N1 C2 C1 O1 178.30(17)
N1 C2 C1 O2 -65.2(2)
N1 C2 C3 O3 66.4(2)
N1 C2 C3 C4 -175.45(18)
C19 N1 C16 O9 177.5(2)
C19 N1 C16 C17 -2.0(2)
C19 N1 C2 C1 -66.5(3)
C19 N1 C2 C3 58.7(3)
C19 C18 C23 C22 179.9(2)
C16 N1 C19 O10 -178.6(2)
C16 N1 C19 C18 1.4(2)
C16 N1 C2 C1 111.3(2)
C16 N1 C2 C3 -123.5(2)
C16 C17 C18 C19 -1.1(2)
C16 C17 C18 C23 179.6(2)
C16 C17 C20 C21 -178.9(2)
C2 N1 C19 O10 -0.6(3)
C2 N1 C19 C18 179.37(19)
C2 N1 C16 O9 -0.6(3)
C2 N1 C16 C17 179.90(18)
C2 C3 C4 O4 173.96(17)
C2 C3 C4 C5 55.1(2)
C10 O3 C3 C2 -139.16(18)
C10 O3 C3 C4 102.0(2)
C1 O1 C5 C4 67.7(2)
C1 O1 C5 C6 -169.15(18)
C1 O2 C7 C8 -171.1(2)
C1 C2 C3 O3 -168.13(17)
C1 C2 C3 C4 -50.0(2)
C14 O5 C6 C5 173.51(18)
C3 O3 C10 O8 9.0(3)
C3 O3 C10 C11 -170.29(18)
C3 C2 C1 O1 52.8(2)
C3 C2 C1 O2 169.36(17)
C3 C4 C5 O1 -62.6(2)
C3 C4 C5 C6 177.28(18)
C4 O4 C12 O7 -3.4(3)
C4 O4 C12 C13 178.73(19)
C4 C5 C6 O5 45.3(3)
C17 C18 C23 C22 -1.0(3)
C18 C17 C20 C21 0.7(3)
C18 C23 C22 C21 1.4(3)
C5 O1 C1 O2 -178.89(17)
C5 O1 C1 C2 -63.0(2)
C12 O4 C4 C3 108.5(2)
C12 O4 C4 C5 -131.9(2)
C6 O5 C14 O6 -9.1(3)
C6 O5 C14 C15 170.7(2)
C20 C17 C18 C19 179.2(2)
C20 C17 C18 C23 -0.1(3)
C20 C21 C22 C23 -0.8(4)
C22 C21 C20 C17 -0.3(3)
C7 O2 C1 O1 -68.5(2)
C7 O2 C1 C2 173.74(18)

_cod_database_fobs_code 1544037
